data_4105444
loop_
_publ_author_name
'Kirsten Spannhoff'
'Nadine Kuhl'
'Gerald Kehr'
'Roland Fr\"ohlich'
'Gerhard Erker'

_publ_section_title
;
 Remarkable Product Diversity in the "Self-Organized" Reaction of
 Deprotonated Acetonitrile with Chlorophosphines
;
_journal_name_full 'Journal of the American Chemical Society'
_journal_page_first 17836
_journal_page_last 17842
_journal_paper_doi 10.1021/ja905676a
_journal_volume 131
_journal_year 2009
_chemical_formula_sum 'C36 H74 N2 P4'
_chemical_formula_weight 658.85
_chemical_name_systematic
; 
 ? 
;
_space_group_IT_number 2
_symmetry_cell_setting triclinic
_symmetry_space_group_name_Hall '-P 1'
_symmetry_space_group_name_H-M 'P -1'
_atom_sites_solution_hydrogens geom
_atom_sites_solution_primary direct
_atom_sites_solution_secondary difmap
_audit_creation_method SHELXL-97
_cell_angle_alpha 97.622(2)
_cell_angle_beta 91.057(2)
_cell_angle_gamma 97.509(2)
_cell_formula_units_Z 2
_cell_length_a 8.7518(4)
_cell_length_b 15.1375(5)
_cell_length_c 15.6376(7)
_cell_measurement_reflns_used 6242
_cell_measurement_temperature 223(2)
_cell_measurement_theta_max 68.25
_cell_measurement_theta_min 0.88
_cell_volume 2034.41(15)
_computing_cell_refinement 'Collect (Nonius B.V., 1998)'
_computing_data_collection 'Collect (Nonius B.V., 1998)'
_computing_data_reduction 'Denzo-SMN (Otwinowski & Minor, 1997)'
_computing_molecular_graphics 'XP (BrukerAXS, 2000)'
_computing_publication_material 'SHELXL-97 (Sheldrick, 1997)'
_computing_structure_refinement 'SHELXL-97 (Sheldrick, 1997)'
_computing_structure_solution 'SHELXS-97 (Sheldrick, 1990)'
_diffrn_ambient_temperature 223(2)
_diffrn_measured_fraction_theta_full 0.956
_diffrn_measured_fraction_theta_max 0.956
_diffrn_measurement_device_type 'Nonius KappaCCD APEXII'
_diffrn_measurement_method '\w and \f scans'
_diffrn_radiation_monochromator graphite
_diffrn_radiation_source 'fine-focus sealed tube'
_diffrn_radiation_type CuK\a
_diffrn_radiation_wavelength 1.54178
_diffrn_reflns_av_R_equivalents 0.038
_diffrn_reflns_av_sigmaI/netI 0.0235
_diffrn_reflns_limit_h_max 10
_diffrn_reflns_limit_h_min -10
_diffrn_reflns_limit_k_max 17
_diffrn_reflns_limit_k_min -18
_diffrn_reflns_limit_l_max 18
_diffrn_reflns_limit_l_min -18
_diffrn_reflns_number 23091
_diffrn_reflns_theta_full 67.53
_diffrn_reflns_theta_max 67.53
_diffrn_reflns_theta_min 2.85
_exptl_absorpt_coefficient_mu 1.883
_exptl_absorpt_correction_T_max 0.7654
_exptl_absorpt_correction_T_min 0.4528
_exptl_absorpt_correction_type multi-scan
_exptl_absorpt_process_details 'Denzo (Otwinowski, Borek, Majewski & Minor, 2003)'
_exptl_crystal_colour yellow
_exptl_crystal_density_diffrn 1.076
_exptl_crystal_description column
_exptl_crystal_F_000 728
_exptl_crystal_size_max 0.50
_exptl_crystal_size_mid 0.25
_exptl_crystal_size_min 0.15
_refine_diff_density_max 0.714
_refine_diff_density_min -0.556
_refine_diff_density_rms 0.053
_refine_ls_extinction_method none
_refine_ls_goodness_of_fit_ref 1.026
_refine_ls_hydrogen_treatment riding
_refine_ls_matrix_type full
_refine_ls_number_parameters 403
_refine_ls_number_reflns 7027
_refine_ls_number_restraints 0
_refine_ls_restrained_S_all 1.026
_refine_ls_R_factor_all 0.0526
_refine_ls_R_factor_gt 0.0513
_refine_ls_shift/su_max 0.000
_refine_ls_shift/su_mean 0.000
_refine_ls_structure_factor_coef Fsqd
_refine_ls_weighting_details 'calc w=1/[\s^2^(Fo^2^)+(0.0730P)^2^+1.7564P] where P=(Fo^2^+2Fc^2^)/3'
_refine_ls_weighting_scheme calc
_refine_ls_wR_factor_gt 0.1356
_refine_ls_wR_factor_ref 0.1370
_reflns_number_gt 6747
_reflns_number_total 7027
_reflns_threshold_expression >2sigma(I)
_cod_data_source_file ja905676a_si_004.cif
_cod_data_source_block erk4500
_cod_database_code 4105444

loop_
_symmetry_equiv_pos_as_xyz
'x, y, z'
'-x, -y, -z'

loop_
_atom_site_label
_atom_site_type_symbol
_atom_site_fract_x
_atom_site_fract_y
_atom_site_fract_z
_atom_site_U_iso_or_equiv
_atom_site_adp_type
_atom_site_occupancy
_atom_site_symmetry_multiplicity
_atom_site_calc_flag
_atom_site_refinement_flags
P1 P 0.18205(6) 0.16351(3) 0.43466(3) 0.03017(15) Uani 1 1 d .
C11 C 0.0399(3) 0.21538(16) 0.51055(14) 0.0385(5) Uani 1 1 d .
C12 C 0.1047(3) 0.2928(2) 0.57980(17) 0.0563(7) Uani 1 1 d .
H12A H 0.0204 0.3169 0.6103 0.085 Uiso 1 1 calc R
H12B H 0.1636 0.3398 0.5528 0.085 Uiso 1 1 calc R
H12C H 0.1712 0.2710 0.6203 0.085 Uiso 1 1 calc R
C13 C -0.0467(4) 0.1386(2) 0.5531(2) 0.0617(8) Uani 1 1 d .
H13A H 0.0237 0.1171 0.5917 0.093 Uiso 1 1 calc R
H13B H -0.0879 0.0898 0.5088 0.093 Uiso 1 1 calc R
H13C H -0.1306 0.1605 0.5856 0.093 Uiso 1 1 calc R
C14 C -0.0784(3) 0.2504(2) 0.45499(16) 0.0509(6) Uani 1 1 d .
H14A H -0.1567 0.2735 0.4914 0.076 Uiso 1 1 calc R
H14B H -0.1264 0.2017 0.4124 0.076 Uiso 1 1 calc R
H14C H -0.0271 0.2981 0.4259 0.076 Uiso 1 1 calc R
C21 C 0.3662(3) 0.16433(15) 0.50145(14) 0.0363(5) Uani 1 1 d .
C22 C 0.3315(3) 0.10496(18) 0.57279(17) 0.0514(6) Uani 1 1 d .
H22A H 0.4274 0.0970 0.6010 0.077 Uiso 1 1 calc R
H22B H 0.2783 0.0468 0.5477 0.077 Uiso 1 1 calc R
H22C H 0.2669 0.1335 0.6148 0.077 Uiso 1 1 calc R
C23 C 0.4497(3) 0.25651(17) 0.54056(16) 0.0440(6) Uani 1 1 d .
H23A H 0.3970 0.2790 0.5913 0.066 Uiso 1 1 calc R
H23B H 0.4499 0.2981 0.4984 0.066 Uiso 1 1 calc R
H23C H 0.5551 0.2508 0.5568 0.066 Uiso 1 1 calc R
C24 C 0.4772(3) 0.12022(19) 0.43974(17) 0.0486(6) Uani 1 1 d .
H24A H 0.5706 0.1142 0.4716 0.073 Uiso 1 1 calc R
H24B H 0.5028 0.1574 0.3947 0.073 Uiso 1 1 calc R
H24C H 0.4284 0.0612 0.4140 0.073 Uiso 1 1 calc R
P2 P 0.35214(6) 0.41134(3) 0.24251(3) 0.02989(15) Uani 1 1 d .
C31 C 0.2468(3) 0.47447(15) 0.33003(15) 0.0381(5) Uani 1 1 d .
C32 C 0.0753(3) 0.44065(18) 0.31080(19) 0.0512(6) Uani 1 1 d .
H32A H 0.0139 0.4763 0.3491 0.077 Uiso 1 1 calc R
H32B H 0.0542 0.3781 0.3198 0.077 Uiso 1 1 calc R
H32C H 0.0491 0.4461 0.2514 0.077 Uiso 1 1 calc R
C33 C 0.2740(3) 0.57378(16) 0.31536(19) 0.0516(6) Uani 1 1 d .
H33A H 0.2134 0.6085 0.3550 0.077 Uiso 1 1 calc R
H33B H 0.2432 0.5787 0.2564 0.077 Uiso 1 1 calc R
H33C H 0.3825 0.5967 0.3254 0.077 Uiso 1 1 calc R
C34 C 0.2880(3) 0.46793(18) 0.42439(16) 0.0497(6) Uani 1 1 d .
H34A H 0.3937 0.4950 0.4380 0.075 Uiso 1 1 calc R
H34B H 0.2767 0.4052 0.4332 0.075 Uiso 1 1 calc R
H34C H 0.2195 0.4994 0.4617 0.075 Uiso 1 1 calc R
C41 C 0.5605(2) 0.41199(14) 0.27659(15) 0.0346(5) Uani 1 1 d .
C42 C 0.5919(3) 0.35643(17) 0.34776(17) 0.0457(6) Uani 1 1 d .
H42A H 0.7023 0.3581 0.3565 0.069 Uiso 1 1 calc R
H42B H 0.5450 0.2947 0.3312 0.069 Uiso 1 1 calc R
H42C H 0.5484 0.3811 0.4009 0.069 Uiso 1 1 calc R
C43 C 0.6361(3) 0.50931(16) 0.30187(18) 0.0462(6) Uani 1 1 d .
H43A H 0.6002 0.5329 0.3575 0.069 Uiso 1 1 calc R
H43B H 0.6088 0.5456 0.2587 0.069 Uiso 1 1 calc R
H43C H 0.7473 0.5111 0.3054 0.069 Uiso 1 1 calc R
C44 C 0.6359(3) 0.37321(18) 0.19427(17) 0.0477(6) Uani 1 1 d .
H44A H 0.7457 0.3752 0.2057 0.072 Uiso 1 1 calc R
H44B H 0.6195 0.4086 0.1484 0.072 Uiso 1 1 calc R
H44C H 0.5901 0.3114 0.1769 0.072 Uiso 1 1 calc R
P3 P 0.20506(7) 0.24878(4) -0.04448(3) 0.03574(16) Uani 1 1 d .
C51 C 0.0682(4) 0.3271(2) -0.0716(2) 0.0666(8) Uani 1 1 d .
C52 C -0.0505(5) 0.3205(3) 0.0028(5) 0.134(2) Uani 1 1 d .
H52A H -0.1411 0.3469 -0.0118 0.201 Uiso 1 1 calc R
H52B H -0.0030 0.3528 0.0565 0.201 Uiso 1 1 calc R
H52C H -0.0803 0.2579 0.0095 0.201 Uiso 1 1 calc R
C53 C -0.0151(8) 0.2881(4) -0.1559(4) 0.168(3) Uani 1 1 d .
H53A H -0.1050 0.3181 -0.1631 0.252 Uiso 1 1 calc R
H53B H -0.0475 0.2243 -0.1560 0.252 Uiso 1 1 calc R
H53C H 0.0533 0.2967 -0.2031 0.252 Uiso 1 1 calc R
C54 C 0.1317(4) 0.4263(2) -0.0711(2) 0.0730(9) Uani 1 1 d .
H54A H 0.2051 0.4319 -0.1164 0.109 Uiso 1 1 calc R
H54B H 0.1827 0.4499 -0.0156 0.109 Uiso 1 1 calc R
H54C H 0.0475 0.4600 -0.0809 0.109 Uiso 1 1 calc R
C61 C 0.3894(4) 0.2697(2) -0.1033(2) 0.0660(8) Uani 1 1 d .
C62 C 0.3456(7) 0.2514(4) -0.2024(3) 0.135(2) Uani 1 1 d .
H62A H 0.2817 0.2954 -0.2169 0.202 Uiso 1 1 calc R
H62B H 0.2892 0.1915 -0.2164 0.202 Uiso 1 1 calc R
H62C H 0.4388 0.2560 -0.2350 0.202 Uiso 1 1 calc R
C63 C 0.4862(4) 0.3620(2) -0.0859(2) 0.0657(8) Uani 1 1 d .
H63A H 0.5794 0.3615 -0.1185 0.099 Uiso 1 1 calc R
H63B H 0.5135 0.3760 -0.0247 0.099 Uiso 1 1 calc R
H63C H 0.4273 0.4070 -0.1033 0.099 Uiso 1 1 calc R
C64 C 0.4857(6) 0.2016(4) -0.0785(6) 0.196(4) Uani 1 1 d .
H64A H 0.4372 0.1417 -0.1018 0.295 Uiso 1 1 calc R
H64B H 0.4946 0.2065 -0.0161 0.295 Uiso 1 1 calc R
H64C H 0.5876 0.2124 -0.1015 0.295 Uiso 1 1 calc R
P4 P 0.13690(6) 0.12410(3) 0.21015(3) 0.02888(15) Uani 1 1 d .
C71 C -0.0767(2) 0.09410(15) 0.21030(14) 0.0353(5) Uani 1 1 d .
C72 C -0.1346(3) 0.04225(19) 0.12188(17) 0.0506(6) Uani 1 1 d .
H72A H -0.2460 0.0383 0.1170 0.076 Uiso 1 1 calc R
H72B H -0.1054 -0.0178 0.1165 0.076 Uiso 1 1 calc R
H72C H -0.0888 0.0736 0.0764 0.076 Uiso 1 1 calc R
C73 C -0.1328(3) 0.03927(18) 0.28199(17) 0.0462(6) Uani 1 1 d .
H73A H -0.2434 0.0380 0.2866 0.069 Uiso 1 1 calc R
H73B H -0.0816 0.0667 0.3364 0.069 Uiso 1 1 calc R
H73C H -0.1087 -0.0217 0.2684 0.069 Uiso 1 1 calc R
C74 C -0.1397(3) 0.18467(17) 0.21999(16) 0.0431(5) Uani 1 1 d .
H74A H -0.1091 0.2161 0.1716 0.065 Uiso 1 1 calc R
H74B H -0.0986 0.2207 0.2733 0.065 Uiso 1 1 calc R
H74C H -0.2514 0.1744 0.2212 0.065 Uiso 1 1 calc R
C81 C 0.2508(3) 0.02764(15) 0.19820(14) 0.0377(5) Uani 1 1 d .
C82 C 0.4199(3) 0.07097(19) 0.20287(17) 0.0482(6) Uani 1 1 d .
H82A H 0.4426 0.1082 0.2582 0.072 Uiso 1 1 calc R
H82B H 0.4374 0.1079 0.1569 0.072 Uiso 1 1 calc R
H82C H 0.4865 0.0243 0.1965 0.072 Uiso 1 1 calc R
C83 C 0.2201(3) -0.03561(16) 0.26609(17) 0.0473(6) Uani 1 1 d .
H83A H 0.1193 -0.0708 0.2545 0.071 Uiso 1 1 calc R
H83B H 0.2231 -0.0007 0.3229 0.071 Uiso 1 1 calc R
H83C H 0.2984 -0.0756 0.2640 0.071 Uiso 1 1 calc R
C84 C 0.2165(4) -0.02553(19) 0.10718(17) 0.0540(7) Uani 1 1 d .
H84A H 0.2904 -0.0678 0.0955 0.081 Uiso 1 1 calc R
H84B H 0.2245 0.0159 0.0646 0.081 Uiso 1 1 calc R
H84C H 0.1131 -0.0581 0.1042 0.081 Uiso 1 1 calc R
N1 N 0.2372(2) 0.24566(11) 0.37136(11) 0.0298(4) Uani 1 1 d .
C2 C 0.2244(2) 0.23226(13) 0.28795(13) 0.0273(4) Uani 1 1 d .
C3 C 0.2670(2) 0.29270(13) 0.22689(13) 0.0288(4) Uani 1 1 d .
C4 C 0.2318(3) 0.25284(14) 0.13933(14) 0.0337(5) Uani 1 1 d .
C5 C 0.2753(4) 0.3022(2) 0.06435(16) 0.0700(10) Uani 1 1 d .
H5A H 0.3882 0.3134 0.0641 0.084 Uiso 1 1 calc R
H5B H 0.2384 0.3609 0.0748 0.084 Uiso 1 1 calc R
N6 N 0.1663(2) 0.16816(12) 0.11978(11) 0.0360(4) Uani 1 1 d .

loop_
_atom_site_aniso_label
_atom_site_aniso_U_11
_atom_site_aniso_U_22
_atom_site_aniso_U_33
_atom_site_aniso_U_23
_atom_site_aniso_U_13
_atom_site_aniso_U_12
P1 0.0355(3) 0.0293(3) 0.0240(3) 0.0030(2) -0.0002(2) -0.0014(2)
C11 0.0408(12) 0.0457(13) 0.0277(11) 0.0045(9) 0.0059(9) 0.0012(10)
C12 0.0564(16) 0.0660(18) 0.0414(14) -0.0154(13) 0.0047(12) 0.0115(13)
C13 0.0604(17) 0.0717(19) 0.0552(17) 0.0229(15) 0.0206(14) -0.0003(15)
C14 0.0440(14) 0.0719(18) 0.0385(13) 0.0057(12) 0.0065(11) 0.0147(13)
C21 0.0427(12) 0.0358(12) 0.0297(11) 0.0052(9) -0.0052(9) 0.0026(9)
C22 0.0629(16) 0.0485(15) 0.0435(14) 0.0177(11) -0.0101(12) 0.0003(12)
C23 0.0444(13) 0.0434(13) 0.0405(13) 0.0024(10) -0.0081(10) -0.0034(10)
C24 0.0455(14) 0.0531(15) 0.0463(14) -0.0009(12) -0.0053(11) 0.0122(12)
P2 0.0328(3) 0.0254(3) 0.0301(3) 0.0041(2) -0.0029(2) -0.0009(2)
C31 0.0381(12) 0.0326(11) 0.0417(12) -0.0012(9) -0.0010(10) 0.0041(9)
C32 0.0382(13) 0.0482(15) 0.0651(17) -0.0010(12) 0.0025(12) 0.0070(11)
C33 0.0559(15) 0.0315(12) 0.0668(17) 0.0008(11) -0.0008(13) 0.0097(11)
C34 0.0613(16) 0.0468(14) 0.0385(13) -0.0057(11) 0.0039(11) 0.0090(12)
C41 0.0319(11) 0.0309(11) 0.0395(12) 0.0060(9) -0.0021(9) -0.0018(9)
C42 0.0389(12) 0.0457(14) 0.0539(15) 0.0155(11) -0.0077(11) 0.0031(10)
C43 0.0380(12) 0.0370(13) 0.0600(16) 0.0055(11) -0.0053(11) -0.0070(10)
C44 0.0381(13) 0.0495(14) 0.0535(15) 0.0019(12) 0.0066(11) 0.0026(11)
P3 0.0503(3) 0.0304(3) 0.0246(3) 0.0039(2) -0.0014(2) -0.0017(2)
C51 0.0640(19) 0.0492(16) 0.087(2) 0.0070(15) -0.0130(16) 0.0126(14)
C52 0.086(3) 0.086(3) 0.241(7) 0.041(4) 0.079(4) 0.025(2)
C53 0.209(7) 0.106(4) 0.185(6) 0.007(4) -0.146(6) 0.038(4)
C54 0.094(2) 0.0508(17) 0.084(2) 0.0233(16) 0.0197(19) 0.0285(17)
C61 0.0647(18) 0.0561(17) 0.074(2) -0.0044(15) 0.0226(16) 0.0068(14)
C62 0.161(5) 0.146(4) 0.063(2) -0.040(3) 0.057(3) -0.057(4)
C63 0.0553(17) 0.079(2) 0.0599(18) 0.0164(16) 0.0110(14) -0.0100(15)
C64 0.085(3) 0.081(3) 0.445(14) 0.080(6) 0.068(5) 0.041(3)
P4 0.0338(3) 0.0264(3) 0.0240(3) 0.0022(2) -0.0003(2) -0.0036(2)
C71 0.0336(11) 0.0372(12) 0.0320(11) 0.0029(9) -0.0027(9) -0.0040(9)
C72 0.0433(14) 0.0577(16) 0.0426(14) -0.0063(12) -0.0088(11) -0.0080(12)
C73 0.0411(13) 0.0486(14) 0.0466(14) 0.0130(11) 0.0017(11) -0.0094(11)
C74 0.0389(12) 0.0471(14) 0.0434(13) 0.0073(11) 0.0006(10) 0.0048(10)
C81 0.0437(12) 0.0334(11) 0.0340(11) -0.0021(9) 0.0005(9) 0.0046(9)
C82 0.0423(13) 0.0558(15) 0.0465(14) 0.0033(12) 0.0052(11) 0.0098(11)
C83 0.0613(16) 0.0338(12) 0.0472(14) 0.0044(10) 0.0004(12) 0.0092(11)
C84 0.0693(18) 0.0481(15) 0.0413(14) -0.0125(11) -0.0019(12) 0.0148(13)
N1 0.0332(9) 0.0303(9) 0.0242(8) 0.0023(7) -0.0004(7) -0.0001(7)
C2 0.0265(9) 0.0260(10) 0.0280(10) 0.0016(8) 0.0001(8) 0.0004(8)
C3 0.0302(10) 0.0282(10) 0.0266(10) 0.0034(8) -0.0007(8) -0.0010(8)
C4 0.0378(11) 0.0330(11) 0.0280(10) 0.0056(9) -0.0013(8) -0.0051(9)
C5 0.116(3) 0.0547(17) 0.0265(12) 0.0111(11) -0.0116(14) -0.0392(17)
N6 0.0465(11) 0.0331(9) 0.0243(9) 0.0024(7) -0.0014(7) -0.0081(8)

loop_
_atom_type_symbol
_atom_type_description
_atom_type_scat_dispersion_real
_atom_type_scat_dispersion_imag
_atom_type_scat_source
C C 0.0181 0.0091 'International Tables Vol C Tables 4.2.6.8 and 6.1.1.4'
H H 0.0000 0.0000 'International Tables Vol C Tables 4.2.6.8 and 6.1.1.4'
N N 0.0311 0.0180 'International Tables Vol C Tables 4.2.6.8 and 6.1.1.4'
P P 0.2955 0.4335 'International Tables Vol C Tables 4.2.6.8 and 6.1.1.4'

loop_
_geom_angle_atom_site_label_1
_geom_angle_atom_site_label_2
_geom_angle_atom_site_label_3
_geom_angle
N1 P1 C21 101.55(9)
N1 P1 C11 103.64(9)
C21 P1 C11 106.70(10)
C12 C11 C14 107.4(2)
C12 C11 C13 109.9(2)
C14 C11 C13 107.2(2)
C12 C11 P1 117.54(17)
C14 C11 P1 107.45(15)
C13 C11 P1 106.94(18)
C23 C21 C22 109.85(19)
C23 C21 C24 107.1(2)
C22 C21 C24 108.0(2)
C23 C21 P1 116.77(16)
C22 C21 P1 108.99(16)
C24 C21 P1 105.76(15)
C3 P2 C31 108.77(10)
C3 P2 C41 105.65(9)
C31 P2 C41 110.95(10)
C34 C31 C32 109.7(2)
C34 C31 C33 109.1(2)
C32 C31 C33 107.5(2)
C34 C31 P2 118.56(17)
C32 C31 P2 105.49(16)
C33 C31 P2 105.99(17)
C42 C41 C43 109.7(2)
C42 C41 C44 108.1(2)
C43 C41 C44 107.79(19)
C42 C41 P2 116.94(16)
C43 C41 P2 109.29(15)
C44 C41 P2 104.56(15)
C5 P3 C51 100.83(17)
C5 P3 C61 98.72(16)
C51 P3 C61 110.11(16)
C53 C51 C54 111.3(4)
C53 C51 C52 108.2(5)
C54 C51 C52 108.1(3)
C53 C51 P3 108.5(3)
C54 C51 P3 118.1(2)
C52 C51 P3 101.9(3)
C64 C61 C63 108.0(4)
C64 C61 C62 110.7(5)
C63 C61 C62 107.3(3)
C64 C61 P3 104.7(3)
C63 C61 P3 119.0(2)
C62 C61 P3 107.0(3)
N6 P4 C81 103.55(10)
N6 P4 C71 103.95(10)
C81 P4 C71 115.85(10)
N6 P4 C2 96.00(9)
C81 P4 C2 117.05(9)
C71 P4 C2 116.10(9)
C73 C71 C74 111.0(2)
C73 C71 C72 109.66(19)
C74 C71 C72 107.7(2)
C73 C71 P4 114.19(16)
C74 C71 P4 104.68(15)
C72 C71 P4 109.28(16)
C83 C81 C82 111.3(2)
C83 C81 C84 109.7(2)
C82 C81 C84 107.8(2)
C83 C81 P4 114.20(16)
C82 C81 P4 104.89(16)
C84 C81 P4 108.63(17)
C2 N1 P1 123.14(15)
N1 C2 C3 129.69(18)
N1 C2 P4 129.72(15)
C3 C2 P4 100.58(13)
C2 C3 C4 113.02(17)
C2 C3 P2 130.98(15)
C4 C3 P2 115.97(15)
N6 C4 C3 121.67(19)
N6 C4 C5 116.13(19)
C3 C4 C5 122.10(19)
C4 C5 P3 118.00(18)
C4 N6 P4 108.73(14)

loop_
_geom_bond_atom_site_label_1
_geom_bond_atom_site_label_2
_geom_bond_distance
P1 N1 1.7165(17)
P1 C21 1.902(2)
P1 C11 1.907(2)
C11 C12 1.528(3)
C11 C14 1.529(3)
C11 C13 1.536(3)
C21 C23 1.531(3)
C21 C22 1.534(3)
C21 C24 1.534(3)
P2 C3 1.835(2)
P2 C31 1.889(2)
P2 C41 1.889(2)
C31 C34 1.531(3)
C31 C32 1.532(3)
C31 C33 1.539(3)
C41 C42 1.523(3)
C41 C43 1.531(3)
C41 C44 1.539(3)
P3 C5 1.843(3)
P3 C51 1.872(3)
P3 C61 1.884(3)
C51 C53 1.505(6)
C51 C54 1.531(4)
C51 C52 1.578(6)
C61 C64 1.499(6)
C61 C63 1.524(4)
C61 C62 1.568(6)
P4 N6 1.6513(18)
P4 C81 1.864(2)
P4 C71 1.865(2)
P4 C2 1.964(2)
C71 C73 1.532(3)
C71 C74 1.534(3)
C71 C72 1.538(3)
C81 C83 1.526(3)
C81 C82 1.534(3)
C81 C84 1.543(3)
N1 C2 1.294(3)
C2 C3 1.430(3)
C3 C4 1.432(3)
C4 N6 1.328(3)
C4 C5 1.501(3)

loop_
_geom_torsion_atom_site_label_1
_geom_torsion_atom_site_label_2
_geom_torsion_atom_site_label_3
_geom_torsion_atom_site_label_4
_geom_torsion
N1 P1 C11 C12 -70.5(2)
C21 P1 C11 C12 36.3(2)
N1 P1 C11 C14 50.69(19)
C21 P1 C11 C14 157.42(17)
N1 P1 C11 C13 165.50(17)
C21 P1 C11 C13 -87.76(19)
N1 P1 C21 C23 45.81(19)
C11 P1 C21 C23 -62.40(19)
N1 P1 C21 C22 170.98(16)
C11 P1 C21 C22 62.76(19)
N1 P1 C21 C24 -73.17(17)
C11 P1 C21 C24 178.61(16)
C3 P2 C31 C34 79.5(2)
C41 P2 C31 C34 -36.3(2)
C3 P2 C31 C32 -43.80(19)
C41 P2 C31 C32 -159.59(16)
C3 P2 C31 C33 -157.58(16)
C41 P2 C31 C33 86.62(18)
C3 P2 C41 C42 -47.8(2)
C31 P2 C41 C42 70.0(2)
C3 P2 C41 C43 -173.12(16)
C31 P2 C41 C43 -55.40(19)
C3 P2 C41 C44 71.71(16)
C31 P2 C41 C44 -170.57(15)
C5 P3 C51 C53 -173.8(4)
C61 P3 C51 C53 82.6(4)
C5 P3 C51 C54 58.4(3)
C61 P3 C51 C54 -45.2(3)
C5 P3 C51 C52 -59.8(3)
C61 P3 C51 C52 -163.3(3)
C5 P3 C61 C64 76.7(4)
C51 P3 C61 C64 -178.3(4)
C5 P3 C61 C63 -44.0(3)
C51 P3 C61 C63 61.0(3)
C5 P3 C61 C62 -165.7(3)
C51 P3 C61 C62 -60.7(3)
N6 P4 C71 C73 171.74(17)
C81 P4 C71 C73 58.9(2)
C2 P4 C71 C73 -84.28(19)
N6 P4 C71 C74 -66.61(16)
C81 P4 C71 C74 -179.48(14)
C2 P4 C71 C74 37.36(18)
N6 P4 C71 C72 48.52(19)
C81 P4 C71 C72 -64.4(2)
C2 P4 C71 C72 152.50(16)
N6 P4 C81 C83 -169.30(17)
C71 P4 C81 C83 -56.2(2)
C2 P4 C81 C83 86.59(19)
N6 P4 C81 C82 68.54(17)
C71 P4 C81 C82 -178.36(15)
C2 P4 C81 C82 -35.57(19)
N6 P4 C81 C84 -46.52(19)
C71 P4 C81 C84 66.6(2)
C2 P4 C81 C84 -150.63(17)
C21 P1 N1 C2 125.13(18)
C11 P1 N1 C2 -124.30(18)
P1 N1 C2 C3 -178.83(17)
P1 N1 C2 P4 2.7(3)
N6 P4 C2 N1 179.1(2)
C81 P4 C2 N1 -72.3(2)
C71 P4 C2 N1 70.4(2)
N6 P4 C2 C3 0.30(14)
C81 P4 C2 C3 108.86(14)
C71 P4 C2 C3 -108.44(14)
N1 C2 C3 C4 -179.0(2)
P4 C2 C3 C4 -0.2(2)
N1 C2 C3 P2 -1.1(3)
P4 C2 C3 P2 177.70(14)
C31 P2 C3 C2 -45.5(2)
C41 P2 C3 C2 73.7(2)
C31 P2 C3 C4 132.40(17)
C41 P2 C3 C4 -108.43(17)
C2 C3 C4 N6 0.0(3)
P2 C3 C4 N6 -178.25(17)
C2 C3 C4 C5 -176.2(3)
P2 C3 C4 C5 5.6(3)
N6 C4 C5 P3 10.3(4)
C3 C4 C5 P3 -173.3(2)
C51 P3 C5 C4 112.7(3)
C61 P3 C5 C4 -134.8(3)
C3 C4 N6 P4 0.3(3)
C5 C4 N6 P4 176.7(2)
C81 P4 N6 C4 -120.04(17)
C71 P4 N6 C4 118.50(17)
C2 P4 N6 C4 -0.32(17)
